data_4069171
loop_
_publ_author_name
'Crestani, Marco G.'
'Steffen, Andreas'
'Kenwright, Alan M.'
'Batsanov, Andrei S.'
'Howard, Judith A. K.'
'Marder, Todd B.'

_publ_section_title
;
 Oxidative Addition of X&#x2212;H (X = C, N, O) Bonds to [Ir(PMe3)4]Cl and
 Catalytic Hydration of Acetonitrile Using its Peroxo Derivative,
 [Ir(O2)(PMe3)4]Cl, as Catalyst Precursor
;
_journal_issue 9
_journal_name_full Organometallics
_journal_page_first 2904
_journal_paper_doi 10.1021/om9000633
_journal_volume 28
_journal_year 2009
_chemical_formula_moiety 'C12 H36 Ir P4 1+,C24 H20 B 1-,0.5(C4 H8 O)'
_chemical_formula_sum 'C38 H60 B Ir O0.5 P4'
_chemical_formula_weight 851.75
_chemical_name_systematic
; tetrakis(trimethylphosphine)iridium tetraphenylborate  
 tetrahydrofurane hemisolvate 
;
_space_group_IT_number 15
_symmetry_cell_setting monoclinic
_symmetry_space_group_name_Hall '-I 2ya'
_symmetry_space_group_name_H-M 'I 1 2/a 1'
_atom_sites_solution_hydrogens geom
_atom_sites_solution_primary direct
_atom_sites_solution_secondary difmap
_audit_creation_method SHELXL-97
_cell_angle_alpha 90.00
_cell_angle_beta 102.14(1)
_cell_angle_gamma 90.00
_cell_formula_units_Z 8
_cell_length_a 19.795(2)
_cell_length_b 19.114(2)
_cell_length_c 21.176(2)
_cell_measurement_reflns_used 9201
_cell_measurement_temperature 120(2)
_cell_measurement_theta_max 29.97
_cell_measurement_theta_min 2.29
_cell_volume 7833.0(14)
_computing_cell_refinement 'SAINT version 6.45A (Bruker, 2003)'
_computing_data_collection 'SMART version 5.049 (Bruker, 1998)'
_computing_data_reduction 'SAINT version 6.45A (Bruker, 2003)'
_computing_molecular_graphics 'SHELXTL version 6.14 (Bruker, 2003)'
_computing_publication_material 'SHELXTL version 6.14 (Bruker, 2003)'
_computing_structure_refinement 'SHELXTL version 6.14 (Bruker, 2003)'
_computing_structure_solution 'SHELXTL version 6.14 (Bruker, 2003)'
_diffrn_ambient_temperature 120(2)
_diffrn_detector_area_resol_mean 8
_diffrn_measured_fraction_theta_full 0.982
_diffrn_measured_fraction_theta_max 0.982
_diffrn_measurement_device_type 'Siemens SMART 1K CCD area detector'
_diffrn_measurement_method '\w scans'
_diffrn_radiation_monochromator graphite
_diffrn_radiation_source 'fine-focus sealed tube'
_diffrn_radiation_type MoK\a
_diffrn_radiation_wavelength 0.71073
_diffrn_reflns_av_R_equivalents 0.0363
_diffrn_reflns_av_sigmaI/netI 0.0285
_diffrn_reflns_limit_h_max 26
_diffrn_reflns_limit_h_min -26
_diffrn_reflns_limit_k_max 26
_diffrn_reflns_limit_k_min -26
_diffrn_reflns_limit_l_max 29
_diffrn_reflns_limit_l_min -29
_diffrn_reflns_number 55081
_diffrn_reflns_theta_full 29.97
_diffrn_reflns_theta_max 29.97
_diffrn_reflns_theta_min 1.50
_diffrn_standards_number 0
_exptl_absorpt_coefficient_mu 3.599
_exptl_absorpt_correction_T_max 0.6571
_exptl_absorpt_correction_T_min 0.4331
_exptl_absorpt_correction_type integration
_exptl_absorpt_process_details 'SADABS 2006/1 (Bruker, 2003), R(int)=0.060 before correction'
_exptl_crystal_colour red
_exptl_crystal_density_diffrn 1.445
_exptl_crystal_density_method 'not measured'
_exptl_crystal_description pyramid
_exptl_crystal_F_000 3472
_exptl_crystal_size_max 0.25
_exptl_crystal_size_mid 0.16
_exptl_crystal_size_min 0.16
_refine_diff_density_max 3.619
_refine_diff_density_min -0.781
_refine_diff_density_rms 0.110
_refine_ls_extinction_method none
_refine_ls_goodness_of_fit_ref 1.066
_refine_ls_hydrogen_treatment constr
_refine_ls_matrix_type full
_refine_ls_number_parameters 429
_refine_ls_number_reflns 11196
_refine_ls_number_restraints 4
_refine_ls_restrained_S_all 1.067
_refine_ls_R_factor_all 0.0430
_refine_ls_R_factor_gt 0.0268
_refine_ls_shift/su_max 0.003
_refine_ls_shift/su_mean 0.000
_refine_ls_structure_factor_coef Fsqd
_refine_ls_weighting_details 'calc w=1/[\s^2^(Fo^2^)+(0.0194P)^2^+24.1956P] where P=(Fo^2^+2Fc^2^)/3'
_refine_ls_weighting_scheme calc
_refine_ls_wR_factor_gt 0.0563
_refine_ls_wR_factor_ref 0.0615
_reflns_number_gt 8466
_reflns_number_total 11196
_reflns_threshold_expression I>2\s(I)
_cod_data_source_file om9000633_si_002.cif
_cod_data_source_block 7
_cod_depositor_comments
;
The following automatic conversions were performed:

'_symmetry_cell_setting' value 'Monoclinic' changed to 'monoclinic'
according to /home/saulius/struct/CIF-dictionaries/cif_core.dic
dictionary named 'cif_core.dic' version 2.4.2 from 2011-04-26.

Automatic conversion script
Id: cif_fix_values 1715 2011-07-08 13:25:40Z adriana 
;
_cod_original_cell_volume 7832.9(15)
_cod_original_sg_symbol_H-M 'I 2/a'
_cod_database_code 4069171

loop_
_symmetry_equiv_pos_as_xyz
'x, y, z'
'-x+1/2, y, -z'
'x+1/2, y+1/2, z+1/2'
'-x+1, y+1/2, -z+1/2'
'-x, -y, -z'
'x-1/2, -y, z'
'-x+1/2, -y+1/2, -z+1/2'
'x, -y+1/2, z+1/2'

loop_
_atom_site_label
_atom_site_type_symbol
_atom_site_fract_x
_atom_site_fract_y
_atom_site_fract_z
_atom_site_U_iso_or_equiv
_atom_site_adp_type
_atom_site_occupancy
_atom_site_symmetry_multiplicity
_atom_site_calc_flag
_atom_site_refinement_flags
_atom_site_disorder_assembly
_atom_site_disorder_group
Ir1 Ir 0.2500 0.693724(8) 0.5000 0.01434(4) Uani 1 2 d S . .
P1 P 0.29017(4) 0.71609(4) 0.40788(3) 0.01919(14) Uani 1 1 d . . .
P2 P 0.13993(4) 0.67319(4) 0.44103(3) 0.01832(14) Uani 1 1 d . . .
C1 C 0.36735(17) 0.77059(18) 0.41914(15) 0.0297(7) Uani 1 1 d . . .
H1A H 0.3767 0.7833 0.3769 0.040(6) Uiso 1 1 d R . .
H1B H 0.4069 0.7446 0.4440 0.040(6) Uiso 1 1 d R . .
H1C H 0.3602 0.8133 0.4427 0.040(6) Uiso 1 1 d R . .
C2 C 0.23426(17) 0.77105(18) 0.34790(15) 0.0308(7) Uani 1 1 d . . .
H2A H 0.2591 0.7852 0.3145 0.047(7) Uiso 1 1 d R . .
H2B H 0.2205 0.8129 0.3689 0.047(7) Uiso 1 1 d R . .
H2C H 0.1928 0.7445 0.3279 0.047(7) Uiso 1 1 d R . .
C3 C 0.31139(16) 0.64596(17) 0.35681(15) 0.0281(7) Uani 1 1 d . . .
H3A H 0.3222 0.6660 0.3174 0.042(6) Uiso 1 1 d R . .
H3B H 0.2720 0.6140 0.3451 0.042(6) Uiso 1 1 d R . .
H3C H 0.3516 0.6201 0.3805 0.042(6) Uiso 1 1 d R . .
C4 C 0.08768(16) 0.61852(18) 0.48301(15) 0.0297(7) Uani 1 1 d . . .
H4A H 0.0436 0.6076 0.4538 0.032(6) Uiso 1 1 d R . .
H4B H 0.0789 0.6434 0.5210 0.032(6) Uiso 1 1 d R . .
H4C H 0.1126 0.5749 0.4968 0.032(6) Uiso 1 1 d R . .
C5 C 0.08133(16) 0.74545(17) 0.41167(15) 0.0266(6) Uani 1 1 d . . .
H5A H 0.0351 0.7269 0.3938 0.049(7) Uiso 1 1 d R . .
H5B H 0.0981 0.7711 0.3779 0.049(7) Uiso 1 1 d R . .
H5C H 0.0791 0.7772 0.4475 0.049(7) Uiso 1 1 d R . .
C6 C 0.13330(16) 0.61935(16) 0.36871(14) 0.0267(6) Uani 1 1 d . . .
H6A H 0.0851 0.6045 0.3534 0.039(6) Uiso 1 1 d R . .
H6B H 0.1628 0.5778 0.3788 0.039(6) Uiso 1 1 d R . .
H6C H 0.1482 0.6465 0.3347 0.039(6) Uiso 1 1 d R . .
Ir2 Ir 0.2500 0.192750(7) 0.5000 0.01350(4) Uani 1 2 d S . .
P3 P 0.25977(4) 0.16463(4) 0.39731(3) 0.01832(14) Uani 1 1 d . . .
P4 P 0.13340(4) 0.21484(4) 0.46810(4) 0.02022(14) Uani 1 1 d . . .
C7 C 0.33125(16) 0.10494(17) 0.39706(14) 0.0267(6) Uani 1 1 d . . .
H7A H 0.3281 0.0862 0.3533 0.030(5) Uiso 1 1 d R . .
H7B H 0.3294 0.0662 0.4270 0.030(5) Uiso 1 1 d R . .
H7C H 0.3752 0.1300 0.4107 0.030(5) Uiso 1 1 d R . .
C8 C 0.27021(17) 0.22980(18) 0.33685(15) 0.0299(7) Uani 1 1 d . . .
H8A H 0.2805 0.2063 0.2988 0.041(6) Uiso 1 1 d R . .
H8B H 0.3083 0.2615 0.3551 0.041(6) Uiso 1 1 d R . .
H8C H 0.2274 0.2568 0.3241 0.041(6) Uiso 1 1 d R . .
C9 C 0.18997(16) 0.11268(17) 0.35047(15) 0.0286(7) Uani 1 1 d . . .
H9A H 0.2038 0.0939 0.3119 0.033(6) Uiso 1 1 d R . .
H9B H 0.1488 0.1422 0.3371 0.033(6) Uiso 1 1 d R . .
H9C H 0.1789 0.0737 0.3768 0.033(6) Uiso 1 1 d R . .
C10 C 0.11225(17) 0.27270(16) 0.39821(15) 0.0286(7) Uani 1 1 d . . .
H10A H 0.0630 0.2848 0.3901 0.048(7) Uiso 1 1 d R . .
H10B H 0.1224 0.2491 0.3601 0.048(7) Uiso 1 1 d R . .
H10C H 0.1400 0.3155 0.4068 0.048(7) Uiso 1 1 d R . .
C11 C 0.06856(16) 0.14563(19) 0.44602(16) 0.0327(7) Uani 1 1 d . . .
H11A H 0.0229 0.1670 0.4319 0.077(9) Uiso 1 1 d R . .
H11B H 0.0684 0.1154 0.4834 0.077(9) Uiso 1 1 d R . .
H11C H 0.0795 0.1176 0.4107 0.077(9) Uiso 1 1 d R . .
C12 C 0.09475(18) 0.2653(2) 0.52432(17) 0.0364(8) Uani 1 1 d . . .
H12A H 0.0470 0.2774 0.5039 0.045(7) Uiso 1 1 d R . .
H12B H 0.1214 0.3083 0.5363 0.045(7) Uiso 1 1 d R . .
H12C H 0.0949 0.2374 0.5633 0.045(7) Uiso 1 1 d R . .
B B -0.00361(15) 0.92490(16) 0.27378(15) 0.0160(6) Uani 1 1 d . . .
C13 C 0.04913(14) 0.93414(14) 0.34480(14) 0.0187(5) Uani 1 1 d . . .
C14 C 0.12096(15) 0.92872(15) 0.35169(15) 0.0249(6) Uani 1 1 d . . .
H14 H 0.1395 0.9221 0.3142 0.030 Uiso 1 1 d R . .
C15 C 0.16610(17) 0.93213(17) 0.41185(17) 0.0325(8) Uani 1 1 d . . .
H15 H 0.2145 0.9288 0.4144 0.039 Uiso 1 1 d R . .
C16 C 0.14137(19) 0.94013(17) 0.46750(17) 0.0346(8) Uani 1 1 d . . .
H16 H 0.1723 0.9432 0.5083 0.041 Uiso 1 1 d R . .
C17 C 0.07039(19) 0.94356(17) 0.46307(16) 0.0329(7) Uani 1 1 d . . .
H17 H 0.0524 0.9483 0.5010 0.040 Uiso 1 1 d R . .
C18 C 0.02596(16) 0.94048(15) 0.40267(14) 0.0234(6) Uani 1 1 d . . .
H18 H -0.0224 0.9426 0.4007 0.028 Uiso 1 1 d R . .
C19 C -0.07903(14) 0.96269(14) 0.27080(13) 0.0187(5) Uani 1 1 d . . .
C20 C -0.08602(16) 1.02474(15) 0.30418(15) 0.0245(6) Uani 1 1 d . . .
H20 H -0.0458 1.0457 0.3294 0.029 Uiso 1 1 d R . .
C21 C -0.14946(18) 1.05723(17) 0.30136(17) 0.0322(7) Uani 1 1 d . . .
H21 H -0.1519 1.0986 0.3257 0.039 Uiso 1 1 d R . .
C22 C -0.20873(18) 1.02994(19) 0.26350(17) 0.0341(8) Uani 1 1 d . . .
H22 H -0.2521 1.0519 0.2622 0.041 Uiso 1 1 d R . .
C23 C -0.20405(16) 0.97057(19) 0.22758(15) 0.0304(7) Uani 1 1 d . . .
H23 H -0.2442 0.9517 0.2003 0.037 Uiso 1 1 d R . .
C24 C -0.13994(15) 0.93810(16) 0.23151(14) 0.0231(6) Uani 1 1 d . . .
H24 H -0.1378 0.8972 0.2066 0.028 Uiso 1 1 d R . .
C25 C 0.02554(13) 0.96118(14) 0.21393(13) 0.0162(5) Uani 1 1 d . . .
C26 C 0.07540(14) 1.01367(15) 0.22063(15) 0.0208(6) Uani 1 1 d . . .
H26 H 0.0963 1.0294 0.2628 0.025 Uiso 1 1 d R . .
C27 C 0.09579(15) 1.04450(15) 0.16781(16) 0.0243(6) Uani 1 1 d . . .
H27 H 0.1301 1.0800 0.1747 0.029 Uiso 1 1 d R . .
C28 C 0.06668(15) 1.02350(16) 0.10552(15) 0.0248(6) Uani 1 1 d . . .
H28 H 0.0812 1.0435 0.0696 0.030 Uiso 1 1 d R . .
C29 C 0.01606(16) 0.97238(16) 0.09683(14) 0.0239(6) Uani 1 1 d . . .
H29 H -0.0057 0.9582 0.0545 0.029 Uiso 1 1 d R . .
C30 C -0.00358(15) 0.94219(14) 0.14962(14) 0.0199(5) Uani 1 1 d . . .
H30 H -0.0379 0.9067 0.1422 0.024 Uiso 1 1 d R . .
C31 C -0.01035(13) 0.83976(14) 0.26297(12) 0.0163(5) Uani 1 1 d . . .
C32 C 0.03835(14) 0.80192(14) 0.23715(14) 0.0193(5) Uani 1 1 d . . .
H32 H 0.0736 0.8269 0.2226 0.023 Uiso 1 1 d R . .
C33 C 0.03721(15) 0.72968(15) 0.23224(14) 0.0225(6) Uani 1 1 d . . .
H33A H 0.0722 0.7066 0.2156 0.027 Uiso 1 1 d R . .
C34 C -0.01388(15) 0.69090(15) 0.25158(13) 0.0226(6) Uani 1 1 d . . .
H34 H -0.0156 0.6414 0.2470 0.027 Uiso 1 1 d R . .
C35 C -0.06277(15) 0.72642(15) 0.27763(14) 0.0217(6) Uani 1 1 d . . .
H35 H -0.0982 0.7011 0.2916 0.026 Uiso 1 1 d R . .
C36 C -0.06036(15) 0.79868(14) 0.28338(13) 0.0196(5) Uani 1 1 d . . .
H36 H -0.0942 0.8213 0.3021 0.023 Uiso 1 1 d R . .
O O 0.1752(3) 0.4172(3) 0.4983(2) 0.0398(12) Uani 0.50 1 d PD A -1
C37 C 0.2357(5) 0.4041(6) 0.5465(5) 0.078(3) Uiso 0.50 1 d PD A -1
H37A H 0.2469 0.3535 0.5481 0.102 Uiso 0.50 1 calc PR A -1
H37B H 0.2283 0.4186 0.5894 0.102 Uiso 0.50 1 calc PR A -1
C38 C 0.2959(6) 0.4466(6) 0.5288(6) 0.069(3) Uiso 0.50 1 d PD A -1
H38A H 0.3172 0.4782 0.5646 0.090 Uiso 0.50 1 calc PR A -1
H38B H 0.3319 0.4152 0.5186 0.090 Uiso 0.50 1 calc PR A -1
C39 C 0.2611(4) 0.4883(4) 0.4696(4) 0.0421(17) Uiso 0.50 1 d PD A -1
H39A H 0.2479 0.5356 0.4816 0.055 Uiso 0.50 1 calc PR A -1
H39B H 0.2915 0.4925 0.4381 0.055 Uiso 0.50 1 calc PR A -1
C40 C 0.1995(4) 0.4454(5) 0.4433(4) 0.045(2) Uiso 0.50 1 d PD A -1
H40A H 0.1632 0.4744 0.4163 0.059 Uiso 0.50 1 calc PR A -1
H40B H 0.2117 0.4069 0.4164 0.059 Uiso 0.50 1 calc PR A -1

loop_
_atom_site_aniso_label
_atom_site_aniso_U_11
_atom_site_aniso_U_22
_atom_site_aniso_U_33
_atom_site_aniso_U_23
_atom_site_aniso_U_13
_atom_site_aniso_U_12
Ir1 0.01302(7) 0.01688(7) 0.01274(7) 0.000 0.00183(5) 0.000
P1 0.0190(3) 0.0237(4) 0.0154(3) 0.0002(3) 0.0048(3) 0.0000(3)
P2 0.0152(3) 0.0214(3) 0.0170(3) -0.0005(3) 0.0004(3) -0.0002(3)
C1 0.0312(17) 0.0349(18) 0.0241(15) 0.0024(13) 0.0083(13) -0.0076(14)
C2 0.0318(17) 0.0360(18) 0.0255(16) 0.0116(14) 0.0081(13) 0.0049(14)
C3 0.0240(15) 0.0383(18) 0.0230(15) -0.0071(13) 0.0071(12) 0.0035(13)
C4 0.0250(16) 0.0364(18) 0.0264(16) 0.0022(13) 0.0023(13) -0.0112(13)
C5 0.0232(15) 0.0316(17) 0.0228(14) 0.0011(12) 0.0001(12) 0.0079(12)
C6 0.0266(15) 0.0270(16) 0.0240(15) -0.0058(12) -0.0004(12) 0.0016(12)
Ir2 0.01315(7) 0.01606(7) 0.01068(7) 0.000 0.00110(5) 0.000
P3 0.0204(3) 0.0209(4) 0.0131(3) -0.0015(3) 0.0025(3) -0.0004(3)
P4 0.0158(3) 0.0248(4) 0.0187(3) 0.0023(3) 0.0004(3) 0.0028(3)
C7 0.0270(16) 0.0327(17) 0.0206(14) -0.0056(12) 0.0057(12) 0.0054(13)
C8 0.0341(17) 0.0367(18) 0.0200(14) 0.0068(13) 0.0085(13) 0.0026(14)
C9 0.0288(16) 0.0298(17) 0.0246(15) -0.0082(13) -0.0004(12) -0.0022(13)
C10 0.0295(16) 0.0255(16) 0.0261(15) 0.0059(12) -0.0049(13) 0.0057(13)
C11 0.0197(15) 0.043(2) 0.0328(17) 0.0051(15) -0.0008(13) -0.0058(13)
C12 0.0298(17) 0.045(2) 0.0338(18) -0.0010(15) 0.0065(14) 0.0177(15)
B 0.0152(13) 0.0173(14) 0.0147(13) -0.0010(11) 0.0014(11) -0.0005(11)
C13 0.0185(13) 0.0137(13) 0.0222(14) 0.0000(10) 0.0000(11) -0.0013(10)
C14 0.0219(14) 0.0215(15) 0.0283(15) -0.0012(12) -0.0014(12) 0.0015(11)
C15 0.0229(15) 0.0264(17) 0.0406(19) -0.0009(14) -0.0107(14) -0.0002(12)
C16 0.0394(19) 0.0264(17) 0.0287(17) 0.0004(13) -0.0139(15) -0.0026(14)
C17 0.045(2) 0.0304(17) 0.0195(15) -0.0017(13) -0.0008(14) -0.0032(15)
C18 0.0264(15) 0.0219(14) 0.0199(14) -0.0011(11) 0.0007(12) -0.0023(11)
C19 0.0193(13) 0.0189(13) 0.0186(13) 0.0032(10) 0.0055(11) 0.0023(10)
C20 0.0277(16) 0.0185(14) 0.0289(16) 0.0032(12) 0.0098(13) 0.0031(12)
C21 0.0386(19) 0.0232(16) 0.0395(19) 0.0091(14) 0.0193(16) 0.0115(14)
C22 0.0285(17) 0.0412(19) 0.0381(19) 0.0243(15) 0.0196(15) 0.0187(14)
C23 0.0183(14) 0.048(2) 0.0245(15) 0.0148(14) 0.0039(12) 0.0065(13)
C24 0.0183(13) 0.0324(16) 0.0185(13) 0.0043(12) 0.0039(11) 0.0052(11)
C25 0.0119(12) 0.0153(12) 0.0213(13) 0.0002(10) 0.0032(10) 0.0026(9)
C26 0.0171(13) 0.0202(14) 0.0250(14) -0.0017(11) 0.0040(11) -0.0013(11)
C27 0.0193(14) 0.0193(14) 0.0358(17) 0.0031(12) 0.0093(12) -0.0016(11)
C28 0.0238(15) 0.0255(15) 0.0277(15) 0.0082(12) 0.0113(12) 0.0064(12)
C29 0.0252(15) 0.0248(15) 0.0212(14) 0.0012(12) 0.0038(12) 0.0053(12)
C30 0.0188(13) 0.0182(13) 0.0217(14) -0.0015(11) 0.0020(11) -0.0013(10)
C31 0.0150(12) 0.0187(13) 0.0136(12) -0.0002(10) -0.0010(9) 0.0002(10)
C32 0.0174(13) 0.0199(14) 0.0214(13) 0.0024(11) 0.0062(11) 0.0013(10)
C33 0.0243(14) 0.0213(15) 0.0224(14) -0.0017(11) 0.0056(11) 0.0051(11)
C34 0.0270(16) 0.0175(13) 0.0205(13) -0.0014(11) -0.0014(12) -0.0004(11)
C35 0.0222(14) 0.0193(14) 0.0219(14) 0.0020(11) 0.0010(11) -0.0051(11)
C36 0.0185(13) 0.0208(14) 0.0193(13) -0.0012(11) 0.0040(11) -0.0004(10)
O 0.039(3) 0.047(3) 0.033(3) 0.005(2) 0.007(2) 0.006(2)

loop_
_atom_type_symbol
_atom_type_description
_atom_type_scat_dispersion_real
_atom_type_scat_dispersion_imag
_atom_type_scat_source
C C 0.0033 0.0016 'International Tables Vol C Tables 4.2.6.8 and 6.1.1.4'
H H 0.0000 0.0000 'International Tables Vol C Tables 4.2.6.8 and 6.1.1.4'
B B 0.0013 0.0007 'International Tables Vol C Tables 4.2.6.8 and 6.1.1.4'
O O 0.0106 0.0060 'International Tables Vol C Tables 4.2.6.8 and 6.1.1.4'
P P 0.1023 0.0942 'International Tables Vol C Tables 4.2.6.8 and 6.1.1.4'
Ir Ir -1.4442 7.9887 'International Tables Vol C Tables 4.2.6.8 and 6.1.1.4'

loop_
_exptl_crystal_face_index_h
_exptl_crystal_face_index_k
_exptl_crystal_face_index_l
_exptl_crystal_face_perp_dist
-1.00 1.00 0.00 0.0650
-1.00 -1.00 0.00 0.0800
0.00 1.00 2.00 0.0800
1.00 0.00 -1.00 0.0600
-1.00 0.00 1.00 0.1100
2.00 -3.00 1.00 0.0700

loop_
_geom_angle_atom_site_label_1
_geom_angle_atom_site_label_2
_geom_angle_atom_site_label_3
_geom_angle
_geom_angle_site_symmetry_1
_geom_angle_site_symmetry_3
P1 Ir1 P1 158.55(4) . 2_556
P1 Ir1 P2 91.61(3) . .
P1 Ir1 P2 92.02(3) 2_556 .
P1 Ir1 P2 92.02(3) . 2_556
P1 Ir1 P2 91.62(3) 2_556 2_556
P2 Ir1 P2 160.40(4) . 2_556
C1 P1 C3 101.90(15) . .
C1 P1 C2 97.50(16) . .
C3 P1 C2 101.03(15) . .
C1 P1 Ir1 115.19(10) . .
C3 P1 Ir1 122.03(11) . .
C2 P1 Ir1 115.44(11) . .
C5 P2 C6 102.24(14) . .
C5 P2 C4 102.36(16) . .
C6 P2 C4 97.90(15) . .
C5 P2 Ir1 121.05(11) . .
C6 P2 Ir1 116.30(10) . .
C4 P2 Ir1 113.64(10) . .
P1 C1 H1A 109.6 . .
P1 C1 H1B 109.4 . .
H1A C1 H1B 109.4 . .
P1 C1 H1C 109.6 . .
H1A C1 H1C 109.4 . .
H1B C1 H1C 109.4 . .
P1 C2 H2A 109.7 . .
P1 C2 H2B 109.7 . .
H2A C2 H2B 109.4 . .
P1 C2 H2C 109.3 . .
H2A C2 H2C 109.4 . .
H2B C2 H2C 109.3 . .
P1 C3 H3A 109.6 . .
P1 C3 H3B 109.7 . .
H3A C3 H3B 109.4 . .
P1 C3 H3C 109.2 . .
H3A C3 H3C 109.4 . .
H3B C3 H3C 109.4 . .
P2 C4 H4A 109.5 . .
P2 C4 H4B 109.7 . .
H4A C4 H4B 109.4 . .
P2 C4 H4C 109.3 . .
H4A C4 H4C 109.4 . .
H4B C4 H4C 109.5 . .
P2 C5 H5A 109.4 . .
P2 C5 H5B 109.8 . .
H5A C5 H5B 109.4 . .
P2 C5 H5C 109.5 . .
H5A C5 H5C 109.4 . .
H5B C5 H5C 109.4 . .
P2 C6 H6A 109.5 . .
P2 C6 H6B 109.7 . .
H6A C6 H6B 109.3 . .
P2 C6 H6C 109.7 . .
H6A C6 H6C 109.3 . .
H6B C6 H6C 109.3 . .
P3 Ir2 P3 152.82(4) . 2_556
P3 Ir2 P4 92.41(3) . 2_556
P3 Ir2 P4 92.53(3) 2_556 2_556
P3 Ir2 P4 92.53(3) . .
P3 Ir2 P4 92.41(3) 2_556 .
P4 Ir2 P4 158.87(4) 2_556 .
C9 P3 C7 99.11(15) . .
C9 P3 C8 100.07(15) . .
C7 P3 C8 102.87(15) . .
C9 P3 Ir2 116.15(11) . .
C7 P3 Ir2 111.82(10) . .
C8 P3 Ir2 123.37(11) . .
C12 P4 C10 98.81(16) . .
C12 P4 C11 100.43(17) . .
C10 P4 C11 101.62(15) . .
C12 P4 Ir2 115.99(12) . .
C10 P4 Ir2 113.20(11) . .
C11 P4 Ir2 123.15(12) . .
P3 C7 H7A 109.7 . .
P3 C7 H7B 109.7 . .
H7A C7 H7B 109.3 . .
P3 C7 H7C 109.6 . .
H7A C7 H7C 109.3 . .
H7B C7 H7C 109.3 . .
P3 C8 H8A 109.7 . .
P3 C8 H8B 109.6 . .
H8A C8 H8B 109.4 . .
P3 C8 H8C 109.4 . .
H8A C8 H8C 109.4 . .
H8B C8 H8C 109.4 . .
P3 C9 H9A 109.9 . .
P3 C9 H9B 109.4 . .
H9A C9 H9B 109.2 . .
P3 C9 H9C 109.8 . .
H9A C9 H9C 109.2 . .
H9B C9 H9C 109.2 . .
P4 C10 H10A 109.6 . .
P4 C10 H10B 109.7 . .
H10A C10 H10B 109.4 . .
P4 C10 H10C 109.3 . .
H10A C10 H10C 109.4 . .
H10B C10 H10C 109.4 . .
P4 C11 H11A 109.1 . .
P4 C11 H11B 109.9 . .
H11A C11 H11B 109.5 . .
P4 C11 H11C 109.5 . .
H11A C11 H11C 109.5 . .
H11B C11 H11C 109.5 . .
P4 C12 H12A 109.6 . .
P4 C12 H12B 109.7 . .
H12A C12 H12B 109.3 . .
P4 C12 H12C 109.6 . .
H12A C12 H12C 109.3 . .
H12B C12 H12C 109.3 . .
C31 B C19 112.5(2) . .
C31 B C13 104.5(2) . .
C19 B C13 112.5(2) . .
C31 B C25 109.9(2) . .
C19 B C25 104.3(2) . .
C13 B C25 113.5(2) . .
C18 C13 C14 115.2(3) . .
C18 C13 B 123.1(3) . .
C14 C13 B 121.4(3) . .
C15 C14 C13 122.2(3) . .
C15 C14 H14 118.9 . .
C13 C14 H14 119.0 . .
C16 C15 C14 120.8(3) . .
C16 C15 H15 119.7 . .
C14 C15 H15 119.5 . .
C15 C16 C17 118.9(3) . .
C15 C16 H16 120.6 . .
C17 C16 H16 120.5 . .
C16 C17 C18 119.6(3) . .
C16 C17 H17 120.1 . .
C18 C17 H17 120.3 . .
C17 C18 C13 123.2(3) . .
C17 C18 H18 118.3 . .
C13 C18 H18 118.5 . .
C24 C19 C20 114.9(3) . .
C24 C19 B 122.5(2) . .
C20 C19 B 122.4(3) . .
C21 C20 C19 122.7(3) . .
C21 C20 H20 118.6 . .
C19 C20 H20 118.7 . .
C22 C21 C20 120.4(3) . .
C22 C21 H21 119.8 . .
C20 C21 H21 119.8 . .
C21 C22 C23 119.0(3) . .
C21 C22 H22 120.2 . .
C23 C22 H22 120.8 . .
C22 C23 C24 119.8(3) . .
C22 C23 H23 120.1 . .
C24 C23 H23 120.1 . .
C19 C24 C23 123.1(3) . .
C19 C24 H24 118.4 . .
C23 C24 H24 118.6 . .
C26 C25 C30 114.9(3) . .
C26 C25 B 125.3(3) . .
C30 C25 B 119.7(2) . .
C25 C26 C27 122.7(3) . .
C25 C26 H26 118.8 . .
C27 C26 H26 118.5 . .
C28 C27 C26 120.6(3) . .
C28 C27 H27 119.6 . .
C26 C27 H27 119.8 . .
C27 C28 C29 118.5(3) . .
C27 C28 H28 120.8 . .
C29 C28 H28 120.8 . .
C28 C29 C30 120.4(3) . .
C28 C29 H29 120.0 . .
C30 C29 H29 119.6 . .
C29 C30 C25 123.0(3) . .
C29 C30 H30 118.5 . .
C25 C30 H30 118.5 . .
C36 C31 C32 114.8(3) . .
C36 C31 B 123.6(2) . .
C32 C31 B 121.4(2) . .
C33 C32 C31 122.8(3) . .
C33 C32 H32 118.6 . .
C31 C32 H32 118.6 . .
C34 C33 C32 120.9(3) . .
C34 C33 H33A 119.8 . .
C32 C33 H33A 119.4 . .
C33 C34 C35 118.0(3) . .
C33 C34 H34 121.0 . .
C35 C34 H34 121.0 . .
C36 C35 C34 120.5(3) . .
C36 C35 H35 119.6 . .
C34 C35 H35 119.9 . .
C35 C36 C31 123.0(3) . .
C35 C36 H36 118.4 . .
C31 C36 H36 118.6 . .
C37 O C40 105.6(7) . .
O C37 C38 108.0(8) . .
O C37 H37A 110.1 . .
C38 C37 H37A 110.1 . .
O C37 H37B 110.1 . .
C38 C37 H37B 110.1 . .
H37A C37 H37B 108.4 . .
C39 C38 C37 103.6(8) . .
C39 C38 H38A 111.0 . .
C37 C38 H38A 111.0 . .
C39 C38 H38B 111.0 . .
C37 C38 H38B 111.0 . .
H38A C38 H38B 109.0 . .
C40 C39 C38 102.4(7) . .
C40 C39 H39A 111.3 . .
C38 C39 H39A 111.3 . .
C40 C39 H39B 111.3 . .
C38 C39 H39B 111.3 . .
H39A C39 H39B 109.2 . .
O C40 C39 106.9(7) . .
O C40 H40A 110.3 . .
C39 C40 H40A 110.3 . .
O C40 H40B 110.3 . .
C39 C40 H40B 110.3 . .
H40A C40 H40B 108.6 . .

loop_
_geom_bond_atom_site_label_1
_geom_bond_atom_site_label_2
_geom_bond_distance
_geom_bond_site_symmetry_2
Ir1 P1 2.2963(7) .
Ir1 P1 2.2964(7) 2_556
Ir1 P2 2.3056(7) .
Ir1 P2 2.3056(7) 2_556
P1 C1 1.823(3) .
P1 C3 1.826(3) .
P1 C2 1.830(3) .
P2 C5 1.827(3) .
P2 C6 1.827(3) .
P2 C4 1.827(3) .
C1 H1A 0.9812 .
C1 H1B 0.9810 .
C1 H1C 0.9811 .
C2 H2A 0.9813 .
C2 H2B 0.9815 .
C2 H2C 0.9813 .
C3 H3A 0.9806 .
C3 H3B 0.9805 .
C3 H3C 0.9805 .
C4 H4A 0.9805 .
C4 H4B 0.9805 .
C4 H4C 0.9805 .
C5 H5A 0.9805 .
C5 H5B 0.9811 .
C5 H5C 0.9808 .
C6 H6A 0.9819 .
C6 H6B 0.9821 .
C6 H6C 0.9822 .
Ir2 P3 2.2874(7) .
Ir2 P3 2.2874(7) 2_556
Ir2 P4 2.3034(8) 2_556
Ir2 P4 2.3034(8) .
P3 C9 1.817(3) .
P3 C7 1.818(3) .
P3 C8 1.829(3) .
P4 C12 1.821(3) .
P4 C10 1.824(3) .
P4 C11 1.834(3) .
C7 H7A 0.9823 .
C7 H7B 0.9819 .
C7 H7C 0.9820 .
C8 H8A 0.9813 .
C8 H8B 0.9812 .
C8 H8C 0.9811 .
C9 H9A 0.9830 .
C9 H9B 0.9830 .
C9 H9C 0.9831 .
C10 H10A 0.9807 .
C10 H10B 0.9806 .
C10 H10C 0.9807 .
C11 H11A 0.9802 .
C11 H11B 0.9802 .
C11 H11C 0.9801 .
C12 H12A 0.9818 .
C12 H12B 0.9814 .
C12 H12C 0.9817 .
B C31 1.645(4) .
B C19 1.648(4) .
B C13 1.650(4) .
B C25 1.652(4) .
C13 C18 1.401(4) .
C13 C14 1.402(4) .
C14 C15 1.395(4) .
C14 H14 0.9500 .
C15 C16 1.376(5) .
C15 H15 0.9500 .
C16 C17 1.390(5) .
C16 H16 0.9499 .
C17 C18 1.393(4) .
C17 H17 0.9500 .
C18 H18 0.9501 .
C19 C24 1.395(4) .
C19 C20 1.402(4) .
C20 C21 1.391(4) .
C20 H20 0.9500 .
C21 C22 1.377(5) .
C21 H21 0.9502 .
C22 C23 1.380(5) .
C22 H22 0.9500 .
C23 C24 1.399(4) .
C23 H23 0.9501 .
C24 H24 0.9500 .
C25 C26 1.394(4) .
C25 C30 1.410(4) .
C26 C27 1.397(4) .
C26 H26 0.9501 .
C27 C28 1.383(4) .
C27 H27 0.9501 .
C28 C29 1.384(4) .
C28 H28 0.9499 .
C29 C30 1.384(4) .
C29 H29 0.9500 .
C30 H30 0.9500 .
C31 C36 1.401(4) .
C31 C32 1.405(4) .
C32 C33 1.385(4) .
C32 H32 0.9500 .
C33 C34 1.384(4) .
C33 H33A 0.9500 .
C34 C35 1.388(4) .
C34 H34 0.9501 .
C35 C36 1.387(4) .
C35 H35 0.9500 .
C36 H36 0.9499 .
O C37 1.423(11) .
O C40 1.454(9) .
C37 C38 1.552(12) .
C37 H37A 0.9900 .
C37 H37B 0.9900 .
C38 C39 1.523(11) .
C38 H38A 0.9900 .
C38 H38B 0.9900 .
C39 C40 1.477(10) .
C39 H39A 0.9900 .
C39 H39B 0.9900 .
C40 H40A 0.9900 .
C40 H40B 0.9900 .
